data_7248086
loop_
_publ_author_name
'Shore, Madeline C.'
'Nicholas, Aaron D.'
'Vasiliu, Monica'
'Edwards, Kyle C.'
'de Melo, Gabriel F.'
'Bertke, Jeffery A.'
'Dixon, David A.'
'Knope, Karah E.'

_publ_section_title
;
 Structural chemistry of penta- and hexanitrato thorium(iv) complexes
 isolated using N--H donors
;
_journal_issue 10
_journal_name_full CrystEngComm
_journal_page_first 1380
_journal_page_last 1398
_journal_paper_doi 10.1039/D3CE01319G
_journal_volume 26
_journal_year 2024
_chemical_formula_moiety 'N6 O18 Th, 2(C8 H7 N2)'
_chemical_formula_sum 'C16 H14 N10 O18 Th'
_chemical_formula_weight 866.41
_space_group_crystal_system monoclinic
_space_group_IT_number 15
_space_group_name_Hall '-C 2yc'
_space_group_name_H-M_alt 'C 1 2/c 1'
_atom_sites_solution_hydrogens geom
_atom_sites_solution_primary intrinsic
_audit_creation_method SHELXL-2018/3
_audit_update_record
;
2023-09-06 deposited with the CCDC.	2024-02-01 downloaded from the CCDC.
;
_cell_angle_alpha 90
_cell_angle_beta 109.5800(10)
_cell_angle_gamma 90
_cell_formula_units_Z 4
_cell_length_a 19.3201(9)
_cell_length_b 10.8154(5)
_cell_length_c 13.1377(6)
_cell_measurement_reflns_used 9741
_cell_measurement_temperature 100(2)
_cell_measurement_theta_max 25.40
_cell_measurement_theta_min 2.19
_cell_volume 2586.4(2)
_computing_cell_refinement 'SAINT V8.37A (Bruker, 2005)'
_computing_data_collection 'APEX3 V2016.5-0 (Bruker, 2016)'
_computing_data_reduction
; 
SAINT V8.37A, XPREP v2014/2, SADABS V2016/2 (Bruker, 2016) 
;
_computing_molecular_graphics 'SHELXLE v932 (Hubschle, 2011)'
_computing_publication_material 'XCIF V2014-2 (Bruker, 2014)'
_computing_structure_refinement 'SHELX-2018-3 (Sheldrick, 2015)'
_computing_structure_solution 'SHELX-2014-5 (Sheldrick, 2015)'
_diffrn_ambient_temperature 100(2)
_diffrn_measured_fraction_theta_full 1.000
_diffrn_measured_fraction_theta_max 1.000
_diffrn_measurement_device 'Bruker D8 Quest/Photon 100'
_diffrn_measurement_method 'profile data from \f and \w scans'
_diffrn_radiation_monochromator 'multilayer mirrors'
_diffrn_radiation_source 'microfocus sealed tube'
_diffrn_radiation_type MoK\a
_diffrn_radiation_wavelength 0.71073
_diffrn_reflns_av_R_equivalents 0.0729
_diffrn_reflns_av_unetI/netI 0.0294
_diffrn_reflns_Laue_measured_fraction_full 1.000
_diffrn_reflns_Laue_measured_fraction_max 1.000
_diffrn_reflns_limit_h_max 23
_diffrn_reflns_limit_h_min -23
_diffrn_reflns_limit_k_max 13
_diffrn_reflns_limit_k_min -13
_diffrn_reflns_limit_l_max 15
_diffrn_reflns_limit_l_min -15
_diffrn_reflns_number 38370
_diffrn_reflns_point_group_measured_fraction_full 1.000
_diffrn_reflns_point_group_measured_fraction_max 1.000
_diffrn_reflns_theta_full 25.242
_diffrn_reflns_theta_max 25.385
_diffrn_reflns_theta_min 2.190
_exptl_absorpt_coefficient_mu 5.873
_exptl_absorpt_correction_T_max 0.39375
_exptl_absorpt_correction_T_min 0.15933
_exptl_absorpt_correction_type multi-scan
_exptl_absorpt_process_details 'SADABS V2016/2 (Bruker, 2016)'
_exptl_crystal_colour colourless
_exptl_crystal_density_diffrn 2.225
_exptl_crystal_density_method 'not measured'
_exptl_crystal_description Block
_exptl_crystal_F_000 1656
_exptl_crystal_size_max 0.071
_exptl_crystal_size_mid 0.059
_exptl_crystal_size_min 0.053
_refine_diff_density_max 0.595
_refine_diff_density_min -0.579
_refine_diff_density_rms 0.110
_refine_ls_extinction_method none
_refine_ls_goodness_of_fit_ref 1.015
_refine_ls_hydrogen_treatment constr
_refine_ls_matrix_type full
_refine_ls_number_parameters 204
_refine_ls_number_reflns 2384
_refine_ls_number_restraints 0
_refine_ls_restrained_S_all 1.015
_refine_ls_R_factor_all 0.0395
_refine_ls_R_factor_gt 0.0208
_refine_ls_shift/su_max 0.001
_refine_ls_shift/su_mean 0.000
_refine_ls_structure_factor_coef Fsqd
_refine_ls_weighting_details 'w=1/[\s^2^(Fo^2^)+(0.0119P)^2^+13.7052P] where P=(Fo^2^+2Fc^2^)/3'
_refine_ls_weighting_scheme calc
_refine_ls_wR_factor_gt 0.0367
_refine_ls_wR_factor_ref 0.0409
_reflns_Friedel_coverage 0.000
_reflns_number_gt 1763
_reflns_number_total 2384
_reflns_threshold_expression 'I > 2\s(I)'
_cod_data_source_file d3ce01319g2.cif
_cod_data_source_block 15_a
_cod_depositor_comments 'Adding full bibliography for 7248080--7248089.cif.'
_cod_original_sg_symbol_H-M 'C 2/c'
_cod_database_code 7248086
_shelx_shelxl_version_number 2018/3
_shelx_space_group_comment
;
The symmetry employed for this shelxl refinement is uniquely defined
by the following loop, which should always be used as a source of
symmetry information in preference to the above space-group names.
They are only intended as comments.
;
_shelx_estimated_absorpt_t_min 0.681
_shelx_estimated_absorpt_t_max 0.746

loop_
_space_group_symop_operation_xyz
'x, y, z'
'-x, y, -z+1/2'
'x+1/2, y+1/2, z'
'-x+1/2, y+1/2, -z+1/2'
'-x, -y, -z'
'x, -y, z-1/2'
'-x+1/2, -y+1/2, -z'
'x+1/2, -y+1/2, z-1/2'

loop_
_atom_site_label
_atom_site_type_symbol
_atom_site_fract_x
_atom_site_fract_y
_atom_site_fract_z
_atom_site_U_iso_or_equiv
_atom_site_adp_type
_atom_site_occupancy
_atom_site_site_symmetry_order
_atom_site_calc_flag
_atom_site_refinement_flags_posn
_atom_site_refinement_flags_adp
_atom_site_refinement_flags_occupancy
_atom_site_disorder_assembly
_atom_site_disorder_group
Th1 Th 0.500000 0.74989(3) 0.750000 0.00775(6) Uani 1 2 d S T P . .
N1 N 0.33945(18) 0.7921(3) 0.7025(3) 0.0132(8) Uani 1 1 d . . . . .
O1 O 0.36471(13) 0.7373(3) 0.63612(19) 0.0123(6) Uani 1 1 d . . . . .
O2 O 0.38744(15) 0.8466(2) 0.7820(2) 0.0120(6) Uani 1 1 d . . . . .
O3 O 0.27464(14) 0.7912(3) 0.6916(2) 0.0191(7) Uani 1 1 d . . . . .
N11 N 0.52582(18) 0.5210(3) 0.6350(3) 0.0117(7) Uani 1 1 d . . . . .
O11 O 0.46314(15) 0.5467(3) 0.6410(2) 0.0117(7) Uani 1 1 d . . . . .
O12 O 0.57594(14) 0.6026(2) 0.6729(2) 0.0112(6) Uani 1 1 d . . . . .
O13 O 0.53855(15) 0.4237(2) 0.5974(2) 0.0134(6) Uani 1 1 d . . . . .
N21 N 0.54729(17) 0.8958(3) 0.9545(3) 0.0130(8) Uani 1 1 d . . . . .
O21 O 0.54168(16) 0.9439(3) 0.8626(2) 0.0118(7) Uani 1 1 d . . . . .
O22 O 0.52231(14) 0.7856(2) 0.9504(2) 0.0128(6) Uani 1 1 d . . . . .
O23 O 0.57437(15) 0.9509(2) 1.0386(2) 0.0156(6) Uani 1 1 d . . . . .
N31 N 0.41986(16) 0.2375(4) 0.7177(2) 0.0164(7) Uani 1 1 d . . . . .
N32 N 0.42921(16) 0.2422(4) 0.6195(2) 0.0143(6) Uani 1 1 d . . . . .
H32 H 0.469392 0.278511 0.617045 0.017 Uiso 1 1 calc R U . . .
C31 C 0.3600(2) 0.1831(4) 0.7186(3) 0.0165(9) Uani 1 1 d . . . . .
H31 H 0.351522 0.178342 0.785623 0.020 Uiso 1 1 calc R U . . .
C32 C 0.3065(2) 0.1301(3) 0.6267(3) 0.0114(9) Uani 1 1 d . . . . .
C33 C 0.2425(2) 0.0704(4) 0.6302(3) 0.0151(9) Uani 1 1 d . . . . .
H33 H 0.232366 0.065173 0.696069 0.018 Uiso 1 1 calc R U . . .
C34 C 0.1948(2) 0.0196(4) 0.5367(3) 0.0161(9) Uani 1 1 d . . . . .
H34 H 0.151857 -0.021692 0.538630 0.019 Uiso 1 1 calc R U . . .
C35 C 0.2086(2) 0.0281(4) 0.4395(3) 0.0151(9) Uani 1 1 d . . . . .
H35 H 0.174890 -0.007812 0.376241 0.018 Uiso 1 1 calc R U . . .
C36 C 0.2696(2) 0.0868(4) 0.4329(3) 0.0132(9) Uani 1 1 d . . . . .
H36 H 0.278096 0.092873 0.365968 0.016 Uiso 1 1 calc R U . . .
C37 C 0.3194(2) 0.1380(3) 0.5277(3) 0.0114(9) Uani 1 1 d . . . . .
C38 C 0.3845(2) 0.1983(4) 0.5287(3) 0.0117(8) Uani 1 1 d . . . . .
H38 H 0.395596 0.206856 0.463871 0.014 Uiso 1 1 calc R U . . .

loop_
_atom_site_aniso_label
_atom_site_aniso_U_11
_atom_site_aniso_U_22
_atom_site_aniso_U_33
_atom_site_aniso_U_23
_atom_site_aniso_U_13
_atom_site_aniso_U_12
Th1 0.00812(10) 0.00719(9) 0.00828(10) 0.000 0.00321(7) 0.000
N1 0.0140(19) 0.0117(17) 0.0138(18) 0.0046(13) 0.0045(15) 0.0014(14)
O1 0.0133(12) 0.0134(15) 0.0109(12) -0.0025(14) 0.0050(10) 0.0011(14)
O2 0.0139(15) 0.0103(14) 0.0115(14) -0.0015(12) 0.0040(12) 0.0009(12)
O3 0.0083(15) 0.0242(17) 0.0258(17) 0.0018(12) 0.0071(13) 0.0027(12)
N11 0.0152(19) 0.0106(18) 0.0088(17) 0.0028(14) 0.0034(15) -0.0005(15)
O11 0.0053(16) 0.0139(17) 0.0155(18) -0.0015(13) 0.0030(14) 0.0011(13)
O12 0.0072(14) 0.0112(14) 0.0144(14) -0.0041(12) 0.0027(12) -0.0050(12)
O13 0.0177(15) 0.0085(14) 0.0155(15) -0.0020(12) 0.0078(13) 0.0008(12)
N21 0.0118(18) 0.0124(19) 0.0160(19) 0.0000(15) 0.0062(15) 0.0014(15)
O21 0.0169(18) 0.0106(17) 0.0092(17) 0.0012(13) 0.0061(14) -0.0009(13)
O22 0.0138(14) 0.0104(17) 0.0142(14) 0.0008(10) 0.0046(12) -0.0014(11)
O23 0.0164(15) 0.0175(16) 0.0109(15) -0.0071(12) 0.0021(13) -0.0025(13)
N31 0.0119(15) 0.022(2) 0.0135(16) -0.0009(18) 0.0020(12) 0.0004(19)
N32 0.0101(14) 0.0160(16) 0.0177(16) 0.001(2) 0.0059(12) -0.002(2)
C31 0.015(2) 0.021(2) 0.012(2) 0.0016(18) 0.0041(18) 0.0036(19)
C32 0.012(2) 0.008(2) 0.016(2) 0.0024(17) 0.0070(18) 0.0047(17)
C33 0.018(2) 0.014(2) 0.018(2) 0.0042(19) 0.013(2) 0.0037(19)
C34 0.009(2) 0.013(2) 0.029(3) 0.0049(19) 0.0101(19) 0.0017(18)
C35 0.011(2) 0.014(2) 0.018(2) -0.0050(18) 0.0021(18) -0.0031(17)
C36 0.016(2) 0.016(2) 0.011(2) -0.0017(18) 0.0087(19) -0.0003(19)
C37 0.008(2) 0.007(2) 0.017(2) 0.0034(17) 0.0028(17) 0.0027(16)
C38 0.015(2) 0.0077(18) 0.013(2) 0.0000(16) 0.0055(18) 0.0013(17)

loop_
_atom_type_symbol
_atom_type_description
_atom_type_scat_dispersion_real
_atom_type_scat_dispersion_imag
_atom_type_scat_source
C C 0.0033 0.0016 'International Tables Vol C Tables 4.2.6.8 and 6.1.1.4'
H H 0.0000 0.0000 'International Tables Vol C Tables 4.2.6.8 and 6.1.1.4'
N N 0.0061 0.0033 'International Tables Vol C Tables 4.2.6.8 and 6.1.1.4'
O O 0.0106 0.0060 'International Tables Vol C Tables 4.2.6.8 and 6.1.1.4'
Th Th -7.2400 8.8979 'International Tables Vol C Tables 4.2.6.8 and 6.1.1.4'

loop_
_geom_angle_atom_site_label_1
_geom_angle_atom_site_label_2
_geom_angle_atom_site_label_3
_geom_angle
_geom_angle_site_symmetry_1
_geom_angle_site_symmetry_3
_geom_angle_publ_flag
O21 Th1 O21 68.49(12) . 2_656 ?
O21 Th1 O1 116.74(9) . . ?
O21 Th1 O1 68.81(9) 2_656 . ?
O21 Th1 O1 68.81(9) . 2_656 ?
O21 Th1 O1 116.74(9) 2_656 2_656 ?
O1 Th1 O1 173.87(14) . 2_656 ?
O21 Th1 O22 50.37(8) . . ?
O21 Th1 O22 112.81(8) 2_656 . ?
O1 Th1 O22 113.59(8) . . ?
O1 Th1 O22 67.42(8) 2_656 . ?
O21 Th1 O22 112.81(8) . 2_656 ?
O21 Th1 O22 50.37(8) 2_656 2_656 ?
O1 Th1 O22 67.42(8) . 2_656 ?
O1 Th1 O22 113.59(8) 2_656 2_656 ?
O22 Th1 O22 162.59(11) . 2_656 ?
O21 Th1 O2 71.88(9) . . ?
O21 Th1 O2 68.82(9) 2_656 . ?
O1 Th1 O2 50.14(8) . . ?
O1 Th1 O2 133.19(8) 2_656 . ?
O22 Th1 O2 68.25(8) . . ?
O22 Th1 O2 104.33(8) 2_656 . ?
O21 Th1 O2 68.82(9) . 2_656 ?
O21 Th1 O2 71.89(9) 2_656 2_656 ?
O1 Th1 O2 133.19(8) . 2_656 ?
O1 Th1 O2 50.14(8) 2_656 2_656 ?
O22 Th1 O2 104.33(8) . 2_656 ?
O22 Th1 O2 68.25(8) 2_656 2_656 ?
O2 Th1 O2 132.02(12) . 2_656 ?
O21 Th1 O11 113.84(7) . 2_656 ?
O21 Th1 O11 177.24(10) 2_656 2_656 ?
O1 Th1 O11 108.54(9) . 2_656 ?
O1 Th1 O11 65.87(9) 2_656 2_656 ?
O22 Th1 O11 68.73(8) . 2_656 ?
O22 Th1 O11 128.28(9) 2_656 2_656 ?
O2 Th1 O11 110.22(9) . 2_656 ?
O2 Th1 O11 110.16(9) 2_656 2_656 ?
O21 Th1 O11 177.24(10) . . ?
O21 Th1 O11 113.84(7) 2_656 . ?
O1 Th1 O11 65.87(9) . . ?
O1 Th1 O11 108.54(9) 2_656 . ?
O22 Th1 O11 128.28(9) . . ?
O22 Th1 O11 68.74(8) 2_656 . ?
O2 Th1 O11 110.16(9) . . ?
O2 Th1 O11 110.22(8) 2_656 . ?
O11 Th1 O11 63.87(12) 2_656 . ?
O21 Th1 O12 113.01(8) . 2_656 ?
O21 Th1 O12 128.74(9) 2_656 2_656 ?
O1 Th1 O12 65.93(8) . 2_656 ?
O1 Th1 O12 110.00(8) 2_656 2_656 ?
O22 Th1 O12 67.13(8) . 2_656 ?
O22 Th1 O12 125.08(8) 2_656 2_656 ?
O2 Th1 O12 64.24(8) . 2_656 ?
O2 Th1 O12 159.17(8) 2_656 2_656 ?
O11 Th1 O12 49.35(8) 2_656 2_656 ?
O11 Th1 O12 66.90(9) . 2_656 ?
O21 Th1 O12 128.74(9) . . ?
O21 Th1 O12 113.01(8) 2_656 . ?
O1 Th1 O12 110.00(8) . . ?
O1 Th1 O12 65.93(8) 2_656 . ?
O22 Th1 O12 125.08(8) . . ?
O22 Th1 O12 67.13(8) 2_656 . ?
O2 Th1 O12 159.17(8) . . ?
O2 Th1 O12 64.24(8) 2_656 . ?
O11 Th1 O12 66.90(9) 2_656 . ?
O11 Th1 O12 49.35(8) . . ?
O12 Th1 O12 104.11(11) 2_656 . ?
O3 N1 O1 122.1(3) . . ?
O3 N1 O2 122.4(3) . . ?
O1 N1 O2 115.5(3) . . ?
O3 N1 Th1 169.4(2) . . ?
O1 N1 Th1 57.63(16) . . ?
O2 N1 Th1 58.92(17) . . ?
N1 O1 Th1 97.24(19) . . ?
N1 O2 Th1 95.8(2) . . ?
O13 N11 O11 122.6(3) . . ?
O13 N11 O12 121.5(3) . . ?
O11 N11 O12 115.9(3) . . ?
O13 N11 Th1 174.3(2) . . ?
O11 N11 Th1 58.01(18) . . ?
O12 N11 Th1 58.16(17) . . ?
N11 O11 Th1 97.4(2) . . ?
N11 O12 Th1 97.0(2) . . ?
O23 N21 O22 122.5(3) . . ?
O23 N21 O21 122.3(3) . . ?
O22 N21 O21 115.2(3) . . ?
O23 N21 Th1 172.7(2) . . ?
O22 N21 Th1 58.15(17) . . ?
O21 N21 Th1 57.60(18) . . ?
N21 O21 Th1 97.1(2) . . ?
N21 O22 Th1 96.6(2) . . ?
C31 N31 N32 115.2(3) . . ?
C38 N32 N31 126.5(3) . . ?
C38 N32 H32 116.8 . . ?
N31 N32 H32 116.8 . . ?
N31 C31 C32 124.9(4) . . ?
N31 C31 H31 117.6 . . ?
C32 C31 H31 117.6 . . ?
C37 C32 C33 119.2(4) . . ?
C37 C32 C31 117.1(4) . . ?
C33 C32 C31 123.6(4) . . ?
C34 C33 C32 119.0(4) . . ?
C34 C33 H33 120.5 . . ?
C32 C33 H33 120.5 . . ?
C33 C34 C35 121.0(4) . . ?
C33 C34 H34 119.5 . . ?
C35 C34 H34 119.5 . . ?
C36 C35 C34 121.5(4) . . ?
C36 C35 H35 119.2 . . ?
C34 C35 H35 119.2 . . ?
C35 C36 C37 118.4(4) . . ?
C35 C36 H36 120.8 . . ?
C37 C36 H36 120.8 . . ?
C32 C37 C36 120.8(4) . . ?
C32 C37 C38 117.0(4) . . ?
C36 C37 C38 122.2(4) . . ?
N32 C38 C37 119.4(4) . . ?
N32 C38 H38 120.3 . . ?
C37 C38 H38 120.3 . . ?

loop_
_geom_bond_atom_site_label_1
_geom_bond_atom_site_label_2
_geom_bond_distance
_geom_bond_site_symmetry_2
_geom_bond_publ_flag
Th1 O21 2.538(3) . ?
Th1 O21 2.538(3) 2_656 ?
Th1 O1 2.543(2) . ?
Th1 O1 2.543(2) 2_656 ?
Th1 O22 2.550(3) . ?
Th1 O22 2.550(3) 2_656 ?
Th1 O2 2.571(3) . ?
Th1 O2 2.571(3) 2_656 ?
Th1 O11 2.589(3) 2_656 ?
Th1 O11 2.589(3) . ?
Th1 O12 2.591(3) 2_656 ?
Th1 O12 2.591(3) . ?
N1 O3 1.212(4) . ?
N1 O1 1.278(4) . ?
N1 O2 1.284(4) . ?
N11 O13 1.222(4) . ?
N11 O11 1.270(4) . ?
N11 O12 1.281(4) . ?
N21 O23 1.210(4) . ?
N21 O22 1.281(4) . ?
N21 O21 1.284(4) . ?
N31 C31 1.301(5) . ?
N31 N32 1.363(4) . ?
N32 C38 1.306(5) . ?
N32 H32 0.8800 . ?
C31 C32 1.421(5) . ?
C31 H31 0.9500 . ?
C32 C37 1.407(5) . ?
C32 C33 1.409(5) . ?
C33 C34 1.379(6) . ?
C33 H33 0.9500 . ?
C34 C35 1.394(6) . ?
C34 H34 0.9500 . ?
C35 C36 1.365(5) . ?
C35 H35 0.9500 . ?
C36 C37 1.408(5) . ?
C36 H36 0.9500 . ?
C37 C38 1.412(5) . ?
C38 H38 0.9500 . ?
